data_4502381
loop_
_publ_author_name
'Chai, Xiao-Chuan'
'Sun, Yan-Qiong'
'Lei, Ran'
'Chen, Yi-Ping'
'Zhang, Shuai'
'Cao, Yan-Ning'
'Zhang, Han-Hui'

_publ_section_title
;
 A Series of Lanthanide Frameworks with a Flexible
 Ligand,N,N&#x2032;-Diacetic Acid Imidazolium, in Different Coordination
 Modes
;
_journal_issue 2
_journal_name_full 'Crystal Growth &amp; Design'
_journal_page_first 658
_journal_paper_doi 10.1021/cg901075r
_journal_volume 10
_journal_year 2010
_chemical_formula_sum 'C14 H28 Cl N4 Nd O15'
_chemical_formula_weight 672.09
_chemical_name_systematic
;
 ?
;
_space_group_IT_number 2
_symmetry_cell_setting triclinic
_symmetry_space_group_name_Hall '-P 1'
_symmetry_space_group_name_H-M 'P -1'
_atom_sites_solution_hydrogens geom
_atom_sites_solution_primary direct
_atom_sites_solution_secondary difmap
_audit_creation_method SHELXL-97
_cell_angle_alpha 90.00(5)
_cell_angle_beta 105.12(9)
_cell_angle_gamma 100.38(10)
_cell_formula_units_Z 2
_cell_length_a 8.852(5)
_cell_length_b 12.220(6)
_cell_length_c 12.502(6)
_cell_measurement_reflns_used 4793
_cell_measurement_temperature 293(2)
_cell_measurement_theta_max 27.5554
_cell_measurement_theta_min 3.2170
_cell_volume 1282.6(13)
_computing_cell_refinement CrystalClear
_computing_data_collection 'CrystalClear (Rigaku, 2007)'
_computing_data_reduction CrystalClear
_computing_molecular_graphics 'SHELXTL (Sheldrick, 2001)'
_computing_publication_material SHELXTL
_computing_structure_refinement 'SHELXL-97 (Sheldrick, 1997)'
_computing_structure_solution 'SHELXS-97 (Sheldrick, 1997)'
_diffrn_ambient_temperature 293(2)
_diffrn_measured_fraction_theta_full 0.966
_diffrn_measured_fraction_theta_max 0.966
_diffrn_measurement_device_type 'Rigaku Saturn724 CCD area detector'
_diffrn_measurement_method '\w scan'
_diffrn_radiation_monochromator graphite
_diffrn_radiation_source 'fine-focus sealed tube'
_diffrn_radiation_type MoK\a
_diffrn_radiation_wavelength 0.71073
_diffrn_reflns_av_R_equivalents 0.0608
_diffrn_reflns_av_sigmaI/netI 0.0740
_diffrn_reflns_limit_h_max 11
_diffrn_reflns_limit_h_min -11
_diffrn_reflns_limit_k_max 15
_diffrn_reflns_limit_k_min -11
_diffrn_reflns_limit_l_max 16
_diffrn_reflns_limit_l_min -16
_diffrn_reflns_number 10366
_diffrn_reflns_theta_full 27.40
_diffrn_reflns_theta_max 27.40
_diffrn_reflns_theta_min 3.27
_exptl_absorpt_coefficient_mu 2.202
_exptl_absorpt_correction_T_max 0.768
_exptl_absorpt_correction_T_min 0.565
_exptl_absorpt_correction_type multi-scan
_exptl_crystal_colour Purple
_exptl_crystal_density_diffrn 1.740
_exptl_crystal_density_method 'not measured'
_exptl_crystal_description Prism
_exptl_crystal_F_000 674
_exptl_crystal_size_max 0.27
_exptl_crystal_size_mid 0.22
_exptl_crystal_size_min 0.12
_refine_diff_density_max 1.169
_refine_diff_density_min -3.396
_refine_diff_density_rms 0.168
_refine_ls_extinction_method none
_refine_ls_goodness_of_fit_ref 1.014
_refine_ls_hydrogen_treatment mixed
_refine_ls_matrix_type full
_refine_ls_number_parameters 337
_refine_ls_number_reflns 5641
_refine_ls_number_restraints 12
_refine_ls_restrained_S_all 1.013
_refine_ls_R_factor_all 0.0591
_refine_ls_R_factor_gt 0.0552
_refine_ls_shift/su_max 0.001
_refine_ls_shift/su_mean 0.000
_refine_ls_structure_factor_coef Fsqd
_refine_ls_weighting_details 'calc w=1/[\s^2^(Fo^2^)+(0.0745P)^2^+7.0142P] where P=(Fo^2^+2Fc^2^)/3'
_refine_ls_weighting_scheme calc
_refine_ls_wR_factor_gt 0.1466
_refine_ls_wR_factor_ref 0.1525
_reflns_number_gt 5286
_reflns_number_total 5641
_reflns_threshold_expression >2sigma(I)
_cod_data_source_file cg901075r_si_002.cif
_cod_data_source_block 7
_cod_depositor_comments
;
The following automatic conversions were performed:

'_symmetry_cell_setting' value 'Triclinic' changed to 'triclinic'
according to /home/saulius/struct/CIF-dictionaries/cif_core.dic
dictionary named 'cif_core.dic' version 2.4.2 from
2011-04-26.

'_exptl_absorpt_correction_type' value 'Multi-Scan'
changed to 'multi-scan' according to
/home/saulius/struct/CIF-dictionaries/cif_core.dic dictionary named
'cif_core.dic' version 2.4.2 from 2011-04-26.

Automatic conversion script
Id: cif_fix_values 1715 2011-07-08 13:25:40Z adriana 
;
_cod_original_cell_volume 1282.6(11)
_cod_original_sg_symbol_H-M P-1
_cod_database_code 4502381

loop_
_symmetry_equiv_pos_as_xyz
'x, y, z'
'-x, -y, -z'

loop_
_atom_site_label
_atom_site_type_symbol
_atom_site_fract_x
_atom_site_fract_y
_atom_site_fract_z
_atom_site_U_iso_or_equiv
_atom_site_adp_type
_atom_site_occupancy
_atom_site_symmetry_multiplicity
_atom_site_calc_flag
_atom_site_refinement_flags
Nd1 Nd 0.33724(4) 0.62792(2) 0.46053(3) 0.02388(12) Uani 1 1 d .
O1 O 0.1994(6) 1.4265(4) 0.4557(4) 0.0364(11) Uani 1 1 d .
O2 O 0.3820(5) 1.3288(4) 0.5446(4) 0.0324(10) Uani 1 1 d .
O3 O 0.4848(6) 0.7949(4) 0.5982(5) 0.0420(13) Uani 1 1 d .
O4 O 0.2502(6) 0.8222(4) 0.5061(4) 0.0397(12) Uani 1 1 d .
O5 O 0.3355(6) 0.5340(4) 0.2821(4) 0.0350(11) Uani 1 1 d .
O6 O 0.5172(6) 0.4409(4) 0.3735(4) 0.0418(12) Uani 1 1 d .
O7 O 0.1882(6) 0.4075(5) -0.2675(4) 0.0458(13) Uani 1 1 d .
O8 O -0.0708(6) 0.3725(4) -0.3509(4) 0.0352(11) Uani 1 1 d .
O9 O 0.3821(7) 0.7755(4) 0.3252(5) 0.0427(12) Uani 1 1 d D
HW9 H 0.444(9) 0.775(8) 0.284(6) 0.064 Uiso 1 1 d D
HB9 H 0.315(8) 0.816(7) 0.299(7) 0.064 Uiso 1 1 d D
O10 O 0.1624(6) 0.5986(4) 0.6012(5) 0.0402(12) Uani 1 1 d D
HW10 H 0.180(9) 0.535(4) 0.628(7) 0.060 Uiso 1 1 d D
HB10 H 0.067(5) 0.586(6) 0.560(7) 0.060 Uiso 1 1 d D
O11 O 0.5928(8) 0.7455(6) 0.1997(6) 0.0637(18) Uani 1 1 d D
HW11 H 0.630(13) 0.766(10) 0.146(7) 0.096 Uiso 1 1 d D
HB11 H 0.644(13) 0.699(8) 0.237(8) 0.096 Uiso 1 1 d D
O12 O 0.7749(14) 0.8262(11) 0.7577(13) 0.139(5) Uani 1 1 d D
HW12 H 0.81(2) 0.896(5) 0.76(2) 0.208 Uiso 1 1 d D
HB12 H 0.674(4) 0.818(16) 0.74(2) 0.208 Uiso 1 1 d D
O13 O -0.0403(19) 0.6728(13) -0.2111(13) 0.113(4) Uiso 0.75 1 d P
O13' O 0.069(6) 0.739(4) -0.209(4) 0.123(15) Uiso 0.25 1 d P
O14 O 0.792(2) 0.8810(16) 0.0583(17) 0.122(6) Uiso 0.60 1 d P
O14' O 0.573(4) 0.834(3) -0.011(3) 0.135(10) Uiso 0.40 1 d P
O15 O 0.282(5) 0.852(3) 0.923(4) 0.176(14) Uiso 0.40 1 d P
O15' O 0.271(4) 0.775(2) 0.809(3) 0.189(11) Uiso 0.60 1 d P
N1 N 0.1512(7) 1.1462(5) 0.5528(6) 0.0371(14) Uani 1 1 d .
N2 N 0.2786(7) 1.0200(4) 0.6261(5) 0.0367(14) Uani 1 1 d .
N3 N 0.3371(7) 0.4482(5) 0.0812(4) 0.0349(13) Uani 1 1 d .
N4 N 0.1346(7) 0.4266(5) -0.0618(5) 0.0380(14) Uani 1 1 d .
C1 C 0.2425(8) 1.3397(5) 0.4985(6) 0.0293(13) Uani 1 1 d .
C2 C 0.1079(8) 1.2397(5) 0.4877(7) 0.0368(16) Uani 1 1 d .
H2A H 0.0196 1.2643 0.5103 0.044 Uiso 1 1 calc R
H2B H 0.0675 1.2139 0.4086 0.044 Uiso 1 1 calc R
C3 C 0.0720(9) 1.0956(6) 0.6241(7) 0.0412(17) Uani 1 1 d .
H3 H -0.0222 1.1128 0.6375 0.049 Uiso 1 1 calc R
C4 C 0.1515(9) 1.0161(6) 0.6728(7) 0.0434(17) Uani 1 1 d .
H4 H 0.1258 0.9677 0.7275 0.052 Uiso 1 1 calc R
C5 C 0.2743(9) 1.0990(5) 0.5548(6) 0.0359(15) Uani 1 1 d .
H5 H 0.3481 1.1188 0.5117 0.043 Uiso 1 1 calc R
C6 C 0.4040(10) 0.9524(6) 0.6567(8) 0.050(2) Uani 1 1 d .
H6A H 0.4124 0.9286 0.7334 0.060 Uiso 1 1 calc R
H6B H 0.5073 0.9991 0.6556 0.060 Uiso 1 1 calc R
C7 C 0.3732(8) 0.8499(5) 0.5799(6) 0.0321(14) Uani 1 1 d .
C8 C 0.4300(8) 0.4692(5) 0.2875(5) 0.0295(13) Uani 1 1 d .
C9 C 0.4548(10) 0.4245(7) 0.1800(6) 0.0421(18) Uani 1 1 d .
H9A H 0.5627 0.4583 0.1744 0.051 Uiso 1 1 calc R
H9B H 0.4489 0.3429 0.1831 0.051 Uiso 1 1 calc R
C10 C 0.2217(9) 0.3729(6) 0.0158(6) 0.0387(16) Uani 1 1 d .
H10 H 0.2050 0.2946 0.0236 0.046 Uiso 1 1 calc R
C11 C 0.3231(10) 0.5523(7) 0.0441(6) 0.0461(18) Uani 1 1 d .
H11 H 0.3899 0.6207 0.0756 0.055 Uiso 1 1 calc R
C12 C 0.1984(10) 0.5395(7) -0.0444(6) 0.0444(18) Uani 1 1 d .
H12 H 0.1598 0.5974 -0.0878 0.053 Uiso 1 1 calc R
C13 C -0.0001(9) 0.3768(8) -0.1565(6) 0.0457(19) Uani 1 1 d .
H13A H -0.0909 0.4149 -0.1605 0.055 Uiso 1 1 calc R
H13B H -0.0347 0.2973 -0.1440 0.055 Uiso 1 1 calc R
C14 C 0.0442(8) 0.3860(5) -0.2663(5) 0.0278(12) Uani 1 1 d .
Cl1 Cl 0.1657(5) 0.9213(3) 0.1682(5) 0.137(2) Uani 1 1 d .

loop_
_atom_site_aniso_label
_atom_site_aniso_U_11
_atom_site_aniso_U_22
_atom_site_aniso_U_33
_atom_site_aniso_U_23
_atom_site_aniso_U_13
_atom_site_aniso_U_12
Nd1 0.0209(2) 0.02814(19) 0.02069(18) -0.00252(12) -0.00036(14) 0.00838(13)
O1 0.031(3) 0.032(2) 0.041(3) -0.003(2) 0.000(2) 0.0079(19)
O2 0.025(2) 0.032(2) 0.038(3) 0.0019(19) 0.001(2) 0.0081(18)
O3 0.040(3) 0.037(3) 0.047(3) -0.012(2) 0.001(2) 0.017(2)
O4 0.029(3) 0.042(3) 0.042(3) -0.013(2) -0.002(2) 0.007(2)
O5 0.042(3) 0.043(3) 0.022(2) 0.0027(19) 0.006(2) 0.017(2)
O6 0.043(3) 0.046(3) 0.028(3) 0.006(2) -0.007(2) 0.010(2)
O7 0.024(3) 0.080(4) 0.031(3) 0.003(3) 0.002(2) 0.011(2)
O8 0.027(2) 0.054(3) 0.021(2) -0.004(2) -0.005(2) 0.014(2)
O9 0.042(3) 0.044(3) 0.045(3) 0.010(2) 0.012(3) 0.016(2)
O10 0.043(3) 0.042(3) 0.040(3) 0.003(2) 0.012(2) 0.015(2)
O11 0.057(4) 0.070(4) 0.064(5) -0.009(3) 0.015(4) 0.015(3)
O12 0.091(7) 0.142(9) 0.150(11) -0.052(9) -0.040(8) 0.040(7)
N1 0.027(3) 0.031(3) 0.052(4) -0.005(3) 0.002(3) 0.013(2)
N2 0.036(3) 0.027(3) 0.043(3) -0.009(2) 0.000(3) 0.011(2)
N3 0.028(3) 0.058(4) 0.015(2) -0.010(2) -0.003(2) 0.014(3)
N4 0.034(3) 0.054(4) 0.020(3) -0.004(2) -0.003(2) 0.008(3)
C1 0.029(3) 0.031(3) 0.031(3) -0.004(2) 0.010(3) 0.008(2)
C2 0.030(4) 0.032(3) 0.045(4) 0.007(3) 0.003(3) 0.008(3)
C3 0.032(4) 0.039(4) 0.050(5) -0.004(3) 0.005(3) 0.006(3)
C4 0.042(4) 0.042(4) 0.047(4) 0.004(3) 0.013(4) 0.008(3)
C5 0.034(4) 0.030(3) 0.046(4) -0.001(3) 0.013(3) 0.010(3)
C6 0.043(4) 0.033(4) 0.066(6) -0.018(4) -0.009(4) 0.016(3)
C7 0.037(4) 0.023(3) 0.037(4) -0.003(3) 0.012(3) 0.005(2)
C8 0.032(3) 0.033(3) 0.020(3) -0.004(2) -0.001(3) 0.009(3)
C9 0.042(4) 0.060(5) 0.025(3) -0.006(3) -0.004(3) 0.030(4)
C10 0.044(4) 0.044(4) 0.028(3) -0.004(3) 0.008(3) 0.009(3)
C11 0.053(5) 0.052(4) 0.031(4) -0.009(3) 0.009(4) 0.006(4)
C12 0.055(5) 0.048(4) 0.027(4) 0.003(3) 0.002(3) 0.015(4)
C13 0.032(4) 0.074(5) 0.024(3) 0.003(3) -0.005(3) 0.009(4)
C14 0.025(3) 0.034(3) 0.024(3) -0.001(2) 0.004(3) 0.007(2)
Cl1 0.105(3) 0.086(2) 0.193(5) 0.036(3) -0.014(3) 0.026(2)

loop_
_atom_type_symbol
_atom_type_description
_atom_type_scat_dispersion_real
_atom_type_scat_dispersion_imag
_atom_type_scat_source
C C 0.0033 0.0016 'International Tables Vol C Tables 4.2.6.8 and 6.1.1.4'
N N 0.0061 0.0033 'International Tables Vol C Tables 4.2.6.8 and 6.1.1.4'
Nd Nd -0.1943 3.0179 'International Tables Vol C Tables 4.2.6.8 and 6.1.1.4'
O O 0.0106 0.0060 'International Tables Vol C Tables 4.2.6.8 and 6.1.1.4'
H H 0.0000 0.0000 'International Tables Vol C Tables 4.2.6.8 and 6.1.1.4'
Cl Cl 0.1484 0.1585 'International Tables Vol C Tables 4.2.6.8 and 6.1.1.4'

loop_
_geom_angle_atom_site_label_1
_geom_angle_atom_site_label_2
_geom_angle_atom_site_label_3
_geom_angle
_geom_angle_site_symmetry_1
_geom_angle_site_symmetry_3
O6 Nd1 O8 142.0(2) 2_666 2_565
O6 Nd1 O2 74.6(2) 2_666 2_676
O8 Nd1 O2 142.71(17) 2_565 2_676
O6 Nd1 O5 116.51(18) 2_666 .
O8 Nd1 O5 78.15(18) 2_565 .
O2 Nd1 O5 76.32(19) 2_676 .
O6 Nd1 O9 138.81(19) 2_666 .
O8 Nd1 O9 78.2(2) 2_565 .
O2 Nd1 O9 68.20(19) 2_676 .
O5 Nd1 O9 71.44(18) . .
O6 Nd1 O1 76.21(18) 2_666 1_545
O8 Nd1 O1 76.16(19) 2_565 1_545
O2 Nd1 O1 119.70(17) 2_676 1_545
O5 Nd1 O1 71.56(18) . 1_545
O9 Nd1 O1 138.35(18) . 1_545
O6 Nd1 O3 71.30(18) 2_666 .
O8 Nd1 O3 119.49(18) 2_565 .
O2 Nd1 O3 70.94(19) 2_676 .
O5 Nd1 O3 142.75(19) . .
O9 Nd1 O3 80.2(2) . .
O1 Nd1 O3 141.33(18) 1_545 .
O6 Nd1 O10 70.76(19) 2_666 .
O8 Nd1 O10 75.05(18) 2_565 .
O2 Nd1 O10 141.01(17) 2_676 .
O5 Nd1 O10 135.92(18) . .
O9 Nd1 O10 133.88(17) . .
O1 Nd1 O10 68.46(18) 1_545 .
O3 Nd1 O10 81.29(19) . .
O6 Nd1 O4 110.27(18) 2_666 .
O8 Nd1 O4 71.21(18) 2_565 .
O2 Nd1 O4 107.90(18) 2_676 .
O5 Nd1 O4 132.13(16) . .
O9 Nd1 O4 66.97(18) . .
O1 Nd1 O4 131.54(17) 1_545 .
O3 Nd1 O4 48.32(15) . .
O10 Nd1 O4 69.14(17) . .
O6 Nd1 C7 90.3(2) 2_666 .
O8 Nd1 C7 95.0(2) 2_565 .
O2 Nd1 C7 90.6(2) 2_676 .
O5 Nd1 C7 144.80(18) . .
O9 Nd1 C7 73.36(19) . .
O1 Nd1 C7 140.81(19) 1_545 .
O3 Nd1 C7 24.54(17) . .
O10 Nd1 C7 72.36(19) . .
O4 Nd1 C7 23.85(17) . .
C1 O1 Nd1 134.0(4) . 1_565
C1 O2 Nd1 145.9(5) . 2_676
C7 O3 Nd1 97.3(4) . .
C7 O4 Nd1 91.6(4) . .
C8 O5 Nd1 116.8(4) . .
C8 O6 Nd1 174.2(5) . 2_666
C14 O8 Nd1 157.4(4) . 2_565
Nd1 O9 HW9 124(6) . .
Nd1 O9 HB9 122(6) . .
HW9 O9 HB9 110(3) . .
Nd1 O10 HW10 102(7) . .
Nd1 O10 HB10 104(7) . .
HW10 O10 HB10 106(3) . .
HW11 O11 HB11 111(4) . .
HW12 O12 HB12 108(4) . .
O13 O13' O15' 150(4) . 1_554
O15 O15' O13' 89(3) . 1_556
C5 N1 C3 109.1(6) . .
C5 N1 C2 126.2(7) . .
C3 N1 C2 124.7(6) . .
C5 N2 C4 108.7(6) . .
C5 N2 C6 125.3(7) . .
C4 N2 C6 125.9(7) . .
C10 N3 C11 109.2(6) . .
C10 N3 C9 125.7(7) . .
C11 N3 C9 125.1(7) . .
C10 N4 C12 108.0(6) . .
C10 N4 C13 127.2(7) . .
C12 N4 C13 124.7(7) . .
O2 C1 O1 126.4(6) . .
O2 C1 C2 118.9(6) . .
O1 C1 C2 114.7(6) . .
N1 C2 C1 115.0(6) . .
N1 C2 H2A 108.5 . .
C1 C2 H2A 108.5 . .
N1 C2 H2B 108.5 . .
C1 C2 H2B 108.5 . .
H2A C2 H2B 107.5 . .
C4 C3 N1 107.5(7) . .
C4 C3 H3 126.2 . .
N1 C3 H3 126.2 . .
C3 C4 N2 105.7(7) . .
C3 C4 H4 127.1 . .
N2 C4 H4 127.1 . .
N2 C5 N1 109.0(7) . .
N2 C5 H5 125.5 . .
N1 C5 H5 125.5 . .
N2 C6 C7 113.1(6) . .
N2 C6 H6A 108.9 . .
C7 C6 H6A 108.9 . .
N2 C6 H6B 108.9 . .
C7 C6 H6B 108.9 . .
H6A C6 H6B 107.8 . .
O4 C7 O3 122.4(6) . .
O4 C7 C6 122.8(6) . .
O3 C7 C6 114.8(6) . .
O4 C7 Nd1 64.5(4) . .
O3 C7 Nd1 58.2(3) . .
C6 C7 Nd1 170.6(5) . .
O6 C8 O5 126.1(6) . .
O6 C8 C9 114.5(6) . .
O5 C8 C9 119.2(6) . .
N3 C9 C8 112.7(6) . .
N3 C9 H9A 109.0 . .
C8 C9 H9A 109.0 . .
N3 C9 H9B 109.0 . .
C8 C9 H9B 109.0 . .
H9A C9 H9B 107.8 . .
N4 C10 N3 108.0(7) . .
N4 C10 H10 126.0 . .
N3 C10 H10 126.0 . .
C12 C11 N3 107.0(7) . .
C12 C11 H11 126.5 . .
N3 C11 H11 126.5 . .
C11 C12 N4 107.8(7) . .
C11 C12 H12 126.1 . .
N4 C12 H12 126.1 . .
N4 C13 C14 112.1(6) . .
N4 C13 H13A 109.2 . .
C14 C13 H13A 109.2 . .
N4 C13 H13B 109.2 . .
C14 C13 H13B 109.2 . .
H13A C13 H13B 107.9 . .
O8 C14 O7 124.6(6) . .
O8 C14 C13 115.2(6) . .
O7 C14 C13 120.3(6) . .

loop_
_geom_bond_atom_site_label_1
_geom_bond_atom_site_label_2
_geom_bond_distance
_geom_bond_site_symmetry_2
Nd1 O6 2.381(5) 2_666
Nd1 O8 2.398(5) 2_565
Nd1 O2 2.464(5) 2_676
Nd1 O5 2.504(5) .
Nd1 O9 2.523(6) .
Nd1 O1 2.535(5) 1_545
Nd1 O3 2.588(5) .
Nd1 O10 2.615(6) .
Nd1 O4 2.729(5) .
Nd1 C7 3.022(6) .
O1 C1 1.264(8) .
O1 Nd1 2.535(5) 1_565
O2 C1 1.250(8) .
O2 Nd1 2.464(5) 2_676
O3 C7 1.265(8) .
O4 C7 1.222(9) .
O5 C8 1.241(8) .
O6 C8 1.239(8) .
O6 Nd1 2.381(5) 2_666
O7 C14 1.258(8) .
O8 C14 1.250(8) .
O8 Nd1 2.398(5) 2_565
O9 HW9 0.84(2) .
O9 HB9 0.84(2) .
O10 HW10 0.86(2) .
O10 HB10 0.85(2) .
O11 HW11 0.84(2) .
O11 HB11 0.85(2) .
O12 HW12 0.86(2) .
O12 HB12 0.85(2) .
O13 O13' 1.13(5) .
O13' O15' 1.72(6) 1_554
O15 O15' 1.68(5) .
O15' O13' 1.72(6) 1_556
N1 C5 1.317(8) .
N1 C3 1.356(11) .
N1 C2 1.453(9) .
N2 C5 1.312(9) .
N2 C4 1.390(10) .
N2 C6 1.473(9) .
N3 C10 1.335(9) .
N3 C11 1.370(10) .
N3 C9 1.461(9) .
N4 C10 1.327(9) .
N4 C12 1.388(10) .
N4 C13 1.482(9) .
C1 C2 1.523(10) .
C2 H2A 0.9900 .
C2 H2B 0.9900 .
C3 C4 1.354(11) .
C3 H3 0.9500 .
C4 H4 0.9500 .
C5 H5 0.9500 .
C6 C7 1.518(9) .
C6 H6A 0.9900 .
C6 H6B 0.9900 .
C8 C9 1.533(9) .
C9 H9A 0.9900 .
C9 H9B 0.9900 .
C10 H10 0.9500 .
C11 C12 1.329(11) .
C11 H11 0.9500 .
C12 H12 0.9500 .
C13 C14 1.522(10) .
C13 H13A 0.9900 .
C13 H13B 0.9900 .
